data_7707813
loop_
_publ_author_name
'Zhou, Zi-Yao'
'Ge, Chen-Yi'
'Jiang, Miao'
'Hou, Jin-Le'
'Zhu, Qin-Yu'
'Dai, Jie'

_publ_section_title
;
 Copper-bipyridine grid frameworks incorporating redox-active
 tetrathiafulvalene: structures and supercapacitance
;
_journal_issue 32
_journal_name_full 'Dalton Transactions'
_journal_page_first 11091
_journal_page_last 11098
_journal_paper_doi 10.1039/D1DT01805A
_journal_volume 50
_journal_year 2021
_chemical_formula_sum 'C45 H44 Cu N4 O12 S12'
_chemical_formula_weight 1281.10
_space_group_crystal_system monoclinic
_space_group_IT_number 14
_space_group_name_Hall '-P 2yn'
_space_group_name_H-M_alt 'P 1 21/n 1'
_atom_sites_solution_hydrogens mixed
_audit_creation_method SHELXL-2016/6
_audit_update_record
;
2021-05-27 deposited with the CCDC.	2021-07-07 downloaded from the CCDC.
;
_cell_angle_alpha 90
_cell_angle_beta 94.326(3)
_cell_angle_gamma 90
_cell_formula_units_Z 4
_cell_length_a 8.4066(7)
_cell_length_b 26.390(2)
_cell_length_c 24.841(2)
_cell_measurement_reflns_used 9620
_cell_measurement_temperature 192(2)
_cell_measurement_theta_max 27.29
_cell_measurement_theta_min 2.26
_cell_volume 5495.3(8)
_computing_cell_refinement 'Bruker SAINT'
_computing_data_collection 'Bruker APEX2'
_computing_data_reduction 'Bruker SAINT'
_computing_molecular_graphics 'Bruker SHELXTL'
_computing_publication_material 'Bruker SHELXTL'
_computing_structure_refinement 'SHELXL-2016/6 (Sheldrick, 2016)'
_computing_structure_solution 'SHELXT 2014/5 (Sheldrick, 2014)'
_diffrn_ambient_temperature 192(2)
_diffrn_measured_fraction_theta_full 0.999
_diffrn_measured_fraction_theta_max 0.997
_diffrn_measurement_device_type 'Bruker APEX-II CCD'
_diffrn_measurement_method '\f and \w scans'
_diffrn_radiation_type MoK\a
_diffrn_radiation_wavelength 0.71073
_diffrn_reflns_av_R_equivalents 0.1177
_diffrn_reflns_av_unetI/netI 0.0636
_diffrn_reflns_Laue_measured_fraction_full 0.999
_diffrn_reflns_Laue_measured_fraction_max 0.997
_diffrn_reflns_limit_h_max 10
_diffrn_reflns_limit_h_min -10
_diffrn_reflns_limit_k_max 34
_diffrn_reflns_limit_k_min -34
_diffrn_reflns_limit_l_max 32
_diffrn_reflns_limit_l_min -32
_diffrn_reflns_number 139857
_diffrn_reflns_point_group_measured_fraction_full 0.999
_diffrn_reflns_point_group_measured_fraction_max 0.997
_diffrn_reflns_theta_full 25.242
_diffrn_reflns_theta_max 27.512
_diffrn_reflns_theta_min 2.255
_exptl_absorpt_coefficient_mu 0.915
_exptl_absorpt_correction_T_max 0.7456
_exptl_absorpt_correction_T_min 0.6260
_exptl_absorpt_correction_type multi-scan
_exptl_absorpt_process_details
;
SADABS-2014/5 - Bruker AXS area detector scaling and absorption correction
;
_exptl_crystal_colour black
_exptl_crystal_density_diffrn 1.548
_exptl_crystal_description rod
_exptl_crystal_F_000 2636
_exptl_crystal_size_max 0.030
_exptl_crystal_size_mid 0.020
_exptl_crystal_size_min 0.014
_refine_diff_density_max 1.127
_refine_diff_density_min -0.642
_refine_diff_density_rms 0.085
_refine_ls_extinction_method none
_refine_ls_goodness_of_fit_ref 1.027
_refine_ls_hydrogen_treatment mixed
_refine_ls_matrix_type full
_refine_ls_number_parameters 705
_refine_ls_number_reflns 12591
_refine_ls_number_restraints 0
_refine_ls_restrained_S_all 1.027
_refine_ls_R_factor_all 0.0929
_refine_ls_R_factor_gt 0.0506
_refine_ls_shift/su_max 0.008
_refine_ls_shift/su_mean 0.000
_refine_ls_structure_factor_coef Fsqd
_refine_ls_weighting_details 'w=1/[\s^2^(Fo^2^)+(0.0343P)^2^+9.6696P] where P=(Fo^2^+2Fc^2^)/3'
_refine_ls_weighting_scheme calc
_refine_ls_wR_factor_gt 0.0976
_refine_ls_wR_factor_ref 0.1109
_reflns_Friedel_coverage 0.000
_reflns_number_gt 8701
_reflns_number_total 12591
_reflns_threshold_expression 'I > 2\s(I)'
_cod_data_source_file d1dt01805a2.cif
_cod_data_source_block 2
_cod_depositor_comments 'Adding full bibliography for 7707811--7707813.cif.'
_cod_original_cell_volume 5495.4(8)
_cod_original_sg_symbol_H-M 'P 21/n'
_cod_database_code 7707813
_shelx_shelxl_version_number 2016/6
_shelx_space_group_comment
;
The symmetry employed for this shelxl refinement is uniquely defined
by the following loop, which should always be used as a source of
symmetry information in preference to the above space-group names.
They are only intended as comments.
;
_shelx_estimated_absorpt_t_min 0.973
_shelx_estimated_absorpt_t_max 0.987

loop_
_space_group_symop_operation_xyz
'x, y, z'
'-x+1/2, y+1/2, -z+1/2'
'-x, -y, -z'
'x-1/2, -y-1/2, z-1/2'

loop_
_atom_site_label
_atom_site_type_symbol
_atom_site_fract_x
_atom_site_fract_y
_atom_site_fract_z
_atom_site_U_iso_or_equiv
_atom_site_adp_type
_atom_site_occupancy
_atom_site_site_symmetry_order
_atom_site_calc_flag
_atom_site_refinement_flags_posn
_atom_site_refinement_flags_adp
_atom_site_refinement_flags_occupancy
_atom_site_disorder_assembly
_atom_site_disorder_group
Cu1 Cu 0.36639(4) 0.74294(2) 0.75725(2) 0.01514(9) Uani 1 1 d . . . . .
S1 S 0.83928(12) 0.98836(3) 0.82511(4) 0.0384(2) Uani 1 1 d . . . . .
S2 S 0.71316(14) 1.08671(4) 0.85906(4) 0.0462(3) Uani 1 1 d . . . . .
S3 S 0.8627(2) 0.95041(5) 0.95102(5) 0.0773(4) Uani 1 1 d . . . . .
S4 S 0.7317(2) 1.04920(5) 0.98201(5) 0.0816(5) Uani 1 1 d . . . . .
S5 S 0.8557(2) 0.90694(6) 1.06277(5) 0.0869(5) Uani 1 1 d . . . . .
S6 S 0.7046(3) 1.01663(7) 1.09714(5) 0.1039(6) Uani 1 1 d . . . . .
S7 S 0.47633(11) 0.61267(3) 0.94062(3) 0.0319(2) Uani 1 1 d . . . . .
S8 S 0.38183(11) 0.61185(3) 1.05290(3) 0.0307(2) Uani 1 1 d . . . . .
S9 S 0.33464(12) 0.50260(3) 0.91912(3) 0.0357(2) Uani 1 1 d . . . . .
S10 S 0.22891(11) 0.49757(3) 1.03004(3) 0.0326(2) Uani 1 1 d . . . . .
S11 S 0.20046(10) 0.40101(3) 0.88783(3) 0.02864(19) Uani 1 1 d . . . . .
S12 S 0.07475(11) 0.39446(3) 1.00904(3) 0.0312(2) Uani 1 1 d . . . . .
O1 O 0.8205(3) 0.96337(9) 0.71728(11) 0.0397(6) Uani 1 1 d . . . . .
O2 O 0.6892(4) 1.02830(12) 0.67959(11) 0.0608(9) Uani 1 1 d . . . . .
O3 O 0.5893(4) 1.10940(11) 0.70713(11) 0.0592(9) Uani 1 1 d . . . . .
O4 O 0.5946(3) 1.15483(8) 0.78221(11) 0.0374(6) Uani 1 1 d . . . . .
O5 O 0.6493(3) 0.69220(9) 0.90408(9) 0.0311(5) Uani 1 1 d . . . . .
O6 O 0.6623(3) 0.74512(9) 0.97345(10) 0.0342(6) Uani 1 1 d . . . . .
O7 O 0.5680(3) 0.74718(8) 1.06312(10) 0.0326(6) Uani 1 1 d . . . . .
O8 O 0.4693(3) 0.69418(8) 1.12065(9) 0.0308(5) Uani 1 1 d . . . . .
O9 O 0.0877(3) 0.74174(10) 0.70730(10) 0.0273(5) Uani 1 1 d . . . . .
O10 O 0.6286(3) 0.73889(10) 0.80349(10) 0.0260(5) Uani 1 1 d . . . . .
O11 O 0.8296(3) 0.85919(12) 0.70404(12) 0.0369(6) Uani 1 1 d . . . . .
O12 O 0.8653(3) 0.80917(10) 0.79988(11) 0.0432(7) Uani 1 1 d . . . . .
H12 H 0.858548 0.826748 0.771614 0.065 Uiso 1 1 calc R U . . .
N1 N 0.3600(3) 0.66642(8) 0.75423(9) 0.0174(5) Uani 1 1 d . . . . .
N2 N 0.1453(3) 0.31937(8) 0.74115(9) 0.0147(5) Uani 1 1 d . . . . .
N3 N 0.4648(3) 0.74582(8) 0.68534(9) 0.0159(5) Uani 1 1 d . . . . .
N4 N 0.7677(3) 0.75742(9) 0.32968(9) 0.0159(5) Uani 1 1 d . . . . .
C1 C 0.7508(4) 1.02769(11) 0.77498(13) 0.0241(7) Uani 1 1 d . . . . .
C2 C 0.6943(4) 1.07284(12) 0.79042(13) 0.0250(7) Uani 1 1 d . . . . .
C3 C 0.7824(5) 1.02613(14) 0.87833(15) 0.0427(10) Uani 1 1 d . . . . .
C4 C 0.7900(6) 1.01025(16) 0.92985(17) 0.0591(13) Uani 1 1 d . . . . .
C5 C 0.8059(8) 0.95687(19) 1.01724(18) 0.0742(16) Uani 1 1 d . . . . .
C6 C 0.7475(7) 1.00128(19) 1.03158(17) 0.0712(15) Uani 1 1 d . . . . .
C7 C 0.7046(11) 0.8641(3) 1.0424(3) 0.147(4) Uani 1 1 d . . . . .
H7A H 0.601259 0.881431 1.040470 0.220 Uiso 1 1 calc R U . . .
H7B H 0.703858 0.836263 1.068566 0.220 Uiso 1 1 calc R U . . .
H7C H 0.723784 0.850410 1.006792 0.220 Uiso 1 1 calc R U . . .
C8 C 0.5883(11) 1.0710(3) 1.0878(2) 0.155(4) Uani 1 1 d . . . . .
H8A H 0.656850 1.099908 1.080697 0.232 Uiso 1 1 calc R U . . .
H8B H 0.532906 1.077611 1.120426 0.232 Uiso 1 1 calc R U . . .
H8C H 0.509704 1.066101 1.057070 0.232 Uiso 1 1 calc R U . . .
C9 C 0.7552(4) 1.00479(13) 0.71997(14) 0.0318(8) Uani 1 1 d . . . . .
C10 C 0.6215(4) 1.11589(13) 0.75733(15) 0.0316(8) Uani 1 1 d . . . . .
C11 C 0.5290(3) 0.66521(11) 0.98075(12) 0.0189(6) Uani 1 1 d . . . . .
C12 C 0.4851(3) 0.66487(11) 1.03184(12) 0.0194(6) Uani 1 1 d . . . . .
C13 C 0.3864(4) 0.57898(12) 0.99139(13) 0.0274(7) Uani 1 1 d . . . . .
C14 C 0.3257(4) 0.53280(12) 0.98184(13) 0.0284(7) Uani 1 1 d . . . . .
C15 C 0.2359(4) 0.44753(11) 0.93734(13) 0.0246(7) Uani 1 1 d . . . . .
C16 C 0.1864(4) 0.44542(11) 0.98760(12) 0.0239(7) Uani 1 1 d . . . . .
C17 C -0.0085(5) 0.41227(17) 0.86962(16) 0.0485(10) Uani 1 1 d . . . . .
H17A H -0.068510 0.409276 0.901800 0.073 Uiso 1 1 calc R U . . .
H17B H -0.048021 0.387234 0.842706 0.073 Uiso 1 1 calc R U . . .
H17C H -0.022432 0.446410 0.854477 0.073 Uiso 1 1 calc R U . . .
C18 C 0.0477(5) 0.41070(15) 1.07758(14) 0.0466(10) Uani 1 1 d . . . . .
H18A H 0.149416 0.407260 1.099277 0.070 Uiso 1 1 calc R U . . .
H18B H -0.031374 0.387975 1.091724 0.070 Uiso 1 1 calc R U . . .
H18C H 0.010225 0.445788 1.079328 0.070 Uiso 1 1 calc R U . . .
C19 C 0.6199(4) 0.70321(12) 0.95052(12) 0.0229(7) Uani 1 1 d . . . . .
C20 C 0.5095(4) 0.70449(11) 1.07529(13) 0.0219(7) Uani 1 1 d . . . . .
C21 C 0.4239(4) 0.63802(11) 0.79562(12) 0.0231(7) Uani 1 1 d . . . . .
H21 H 0.479553 0.654637 0.825291 0.028 Uiso 1 1 calc R U . . .
C22 C 0.4118(4) 0.58614(11) 0.79664(12) 0.0244(7) Uani 1 1 d . . . . .
H22 H 0.462125 0.567478 0.825862 0.029 Uiso 1 1 calc R U . . .
C23 C 0.3260(4) 0.56114(11) 0.75496(12) 0.0196(6) Uani 1 1 d . . . . .
C24 C 0.2636(4) 0.58994(11) 0.71165(12) 0.0228(7) Uani 1 1 d . . . . .
H24 H 0.207524 0.574081 0.681569 0.027 Uiso 1 1 calc R U . . .
C25 C 0.2837(4) 0.64167(11) 0.71267(12) 0.0209(6) Uani 1 1 d . . . . .
H25 H 0.241478 0.660831 0.682508 0.025 Uiso 1 1 calc R U . . .
C26 C 0.0149(4) 0.34857(11) 0.73655(14) 0.0248(7) Uani 1 1 d . . . . .
H26 H -0.086869 0.332825 0.735713 0.030 Uiso 1 1 calc R U . . .
C27 C 0.0226(4) 0.40063(11) 0.73296(14) 0.0263(7) Uani 1 1 d . . . . .
H27 H -0.072968 0.419873 0.728351 0.032 Uiso 1 1 calc R U . . .
C28 C 0.1688(3) 0.42501(11) 0.73604(11) 0.0179(6) Uani 1 1 d . . . . .
C29 C 0.3032(4) 0.39436(11) 0.74108(13) 0.0244(7) Uani 1 1 d . . . . .
H29 H 0.406535 0.409132 0.743191 0.029 Uiso 1 1 calc R U . . .
C30 C 0.2867(4) 0.34269(11) 0.74300(13) 0.0226(7) Uani 1 1 d . . . . .
H30 H 0.380485 0.322481 0.745773 0.027 Uiso 1 1 calc R U . . .
C31 C 0.3054(4) 0.50579(11) 0.75716(12) 0.0219(7) Uani 1 1 d . . . . .
H31 H 0.386733 0.486798 0.776599 0.026 Uiso 1 1 calc R U . . .
C32 C 0.1825(4) 0.48039(11) 0.73420(12) 0.0225(7) Uani 1 1 d . . . . .
H32 H 0.098780 0.499012 0.715543 0.027 Uiso 1 1 calc R U . . .
C33 C 0.5993(4) 0.72043(11) 0.67701(12) 0.0214(7) Uani 1 1 d . . . . .
H33 H 0.652105 0.702347 0.706215 0.026 Uiso 1 1 calc R U . . .
C34 C 0.6631(4) 0.71974(12) 0.62759(12) 0.0238(7) Uani 1 1 d . . . . .
H34 H 0.759363 0.701829 0.623379 0.029 Uiso 1 1 calc R U . . .
C35 C 0.5871(3) 0.74517(11) 0.58370(11) 0.0189(6) Uani 1 1 d . . . . .
C36 C 0.4513(4) 0.77267(12) 0.59330(12) 0.0226(7) Uani 1 1 d . . . . .
H36 H 0.397625 0.791746 0.565030 0.027 Uiso 1 1 calc R U . . .
C37 C 0.3946(4) 0.77224(11) 0.64376(11) 0.0201(6) Uani 1 1 d . . . . .
H37 H 0.301831 0.791428 0.649533 0.024 Uiso 1 1 calc R U . . .
C38 C 0.6297(4) 0.78080(11) 0.33802(11) 0.0193(6) Uani 1 1 d . . . . .
H38 H 0.575101 0.798344 0.308782 0.023 Uiso 1 1 calc R U . . .
C39 C 0.5641(4) 0.78040(12) 0.38719(12) 0.0217(7) Uani 1 1 d . . . . .
H39 H 0.464626 0.796609 0.390967 0.026 Uiso 1 1 calc R U . . .
C40 C 0.6433(3) 0.75624(11) 0.43149(11) 0.0189(6) Uani 1 1 d . . . . .
C41 C 0.7847(4) 0.73095(11) 0.42206(12) 0.0213(7) Uani 1 1 d . . . . .
H41 H 0.841328 0.712823 0.450446 0.026 Uiso 1 1 calc R U . . .
C42 C 0.8413(4) 0.73237(11) 0.37176(11) 0.0207(7) Uani 1 1 d . . . . .
H42 H 0.937397 0.714799 0.366304 0.025 Uiso 1 1 calc R U . . .
C43 C 0.6514(4) 0.74208(12) 0.53046(12) 0.0229(7) Uani 1 1 d . . . . .
H43 H 0.754029 0.727365 0.528827 0.027 Uiso 1 1 calc R U . . .
C44 C 0.5781(4) 0.75812(12) 0.48450(12) 0.0239(7) Uani 1 1 d . . . . .
H44 H 0.474348 0.772047 0.486065 0.029 Uiso 1 1 calc R U . . .
C45 C 0.8762(6) 0.84193(18) 0.8462(2) 0.0647(13) Uani 1 1 d . . . . .
H45A H 0.848926 0.822862 0.878067 0.097 Uiso 1 1 calc R U . . .
H45B H 0.801878 0.870309 0.840022 0.097 Uiso 1 1 calc R U . . .
H45C H 0.985289 0.854974 0.852068 0.097 Uiso 1 1 calc R U . . .
H9A H 0.030(5) 0.7202(15) 0.7088(16) 0.035(12) Uiso 1 1 d . . . . .
H9B H 0.044(5) 0.7569(16) 0.6808(17) 0.045(12) Uiso 1 1 d . . . . .
H10A H 0.695(5) 0.7575(16) 0.8015(17) 0.045(14) Uiso 1 1 d . . . . .
H10B H 0.650(5) 0.7245(15) 0.8309(17) 0.038(12) Uiso 1 1 d . . . . .
H11A H 0.864(5) 0.8497(15) 0.6774(17) 0.037(12) Uiso 1 1 d . . . . .
H11B H 0.824(5) 0.8883(17) 0.6977(17) 0.049(14) Uiso 1 1 d . . . . .
H6 H 0.604(6) 0.7488(18) 1.016(2) 0.079(15) Uiso 1 1 d . . . . .
H2 H 0.642(7) 1.066(2) 0.690(2) 0.11(2) Uiso 1 1 d . . . . .

loop_
_atom_site_aniso_label
_atom_site_aniso_U_11
_atom_site_aniso_U_22
_atom_site_aniso_U_33
_atom_site_aniso_U_23
_atom_site_aniso_U_13
_atom_site_aniso_U_12
Cu1 0.0283(2) 0.00783(16) 0.01047(17) 0.00061(13) 0.00921(14) -0.00002(14)
S1 0.0569(6) 0.0244(5) 0.0326(5) 0.0043(4) -0.0041(4) 0.0063(4)
S2 0.0819(8) 0.0286(5) 0.0276(5) -0.0025(4) 0.0016(5) 0.0088(5)
S3 0.1445(14) 0.0489(7) 0.0387(6) 0.0183(5) 0.0077(7) 0.0171(8)
S4 0.1603(15) 0.0545(8) 0.0313(6) 0.0082(5) 0.0164(8) 0.0193(9)
S5 0.1400(14) 0.0682(9) 0.0498(8) 0.0288(7) -0.0097(8) -0.0237(9)
S6 0.191(2) 0.0906(12) 0.0327(7) 0.0084(7) 0.0235(9) -0.0016(12)
S7 0.0534(6) 0.0243(4) 0.0190(4) -0.0042(3) 0.0090(4) -0.0152(4)
S8 0.0468(5) 0.0235(4) 0.0233(4) -0.0067(3) 0.0131(4) -0.0160(4)
S9 0.0605(6) 0.0270(5) 0.0211(4) -0.0066(3) 0.0130(4) -0.0194(4)
S10 0.0533(6) 0.0239(4) 0.0223(4) -0.0074(3) 0.0125(4) -0.0183(4)
S11 0.0360(5) 0.0251(4) 0.0247(4) -0.0107(3) 0.0010(4) -0.0044(4)
S12 0.0425(5) 0.0239(4) 0.0275(4) -0.0016(3) 0.0052(4) -0.0134(4)
O1 0.0412(15) 0.0283(14) 0.0492(16) -0.0109(12) 0.0012(12) 0.0054(11)
O2 0.103(3) 0.0460(18) 0.0307(15) -0.0074(13) -0.0112(16) 0.0284(18)
O3 0.096(2) 0.0412(17) 0.0371(17) -0.0005(13) -0.0184(16) 0.0277(16)
O4 0.0373(14) 0.0201(12) 0.0537(17) -0.0054(11) -0.0046(12) 0.0071(10)
O5 0.0397(14) 0.0335(13) 0.0201(12) 0.0078(10) 0.0035(10) -0.0096(11)
O6 0.0438(14) 0.0272(13) 0.0312(13) 0.0025(10) -0.0005(11) -0.0173(11)
O7 0.0466(15) 0.0190(12) 0.0319(13) -0.0045(10) 0.0007(11) -0.0122(10)
O8 0.0437(14) 0.0252(12) 0.0246(12) -0.0093(10) 0.0090(11) -0.0060(10)
O9 0.0326(14) 0.0189(12) 0.0297(14) 0.0066(11) -0.0021(11) -0.0044(11)
O10 0.0298(14) 0.0265(13) 0.0214(13) 0.0095(10) 0.0005(10) -0.0034(11)
O11 0.0437(16) 0.0317(16) 0.0362(16) 0.0020(13) 0.0084(13) 0.0090(13)
O12 0.0348(14) 0.0407(15) 0.0544(17) 0.0154(13) 0.0049(13) -0.0032(12)
N1 0.0267(13) 0.0121(12) 0.0144(12) 0.0003(10) 0.0071(10) 0.0001(10)
N2 0.0188(12) 0.0115(11) 0.0147(12) -0.0014(10) 0.0066(10) 0.0002(10)
N3 0.0254(13) 0.0111(11) 0.0121(11) 0.0012(9) 0.0073(10) 0.0018(10)
N4 0.0231(13) 0.0130(11) 0.0123(12) -0.0006(9) 0.0054(10) 0.0032(10)
C1 0.0246(17) 0.0180(16) 0.0294(18) 0.0025(13) 0.0005(14) -0.0034(13)
C2 0.0274(17) 0.0207(16) 0.0267(17) -0.0004(13) 0.0013(14) -0.0049(13)
C3 0.067(3) 0.032(2) 0.028(2) 0.0045(16) -0.0002(18) 0.0041(19)
C4 0.103(4) 0.041(2) 0.033(2) 0.0076(19) 0.002(2) 0.008(2)
C5 0.141(5) 0.048(3) 0.033(2) 0.014(2) 0.002(3) -0.016(3)
C6 0.129(5) 0.055(3) 0.029(2) 0.010(2) 0.007(3) -0.007(3)
C7 0.222(9) 0.106(6) 0.104(6) 0.031(5) -0.043(6) -0.084(6)
C8 0.240(10) 0.195(9) 0.033(3) 0.001(4) 0.029(5) 0.096(8)
C9 0.0349(19) 0.0273(19) 0.0329(19) -0.0028(15) 0.0012(16) 0.0003(15)
C10 0.0304(19) 0.0249(18) 0.039(2) 0.0011(15) -0.0009(16) 0.0024(15)
C11 0.0202(15) 0.0169(15) 0.0190(15) 0.0011(12) -0.0032(12) -0.0008(12)
C12 0.0207(15) 0.0167(15) 0.0206(16) -0.0007(12) -0.0004(12) -0.0019(12)
C13 0.0381(19) 0.0245(17) 0.0200(16) -0.0038(13) 0.0048(14) -0.0096(14)
C14 0.0395(19) 0.0247(17) 0.0218(17) -0.0052(13) 0.0083(15) -0.0106(15)
C15 0.0322(18) 0.0192(16) 0.0221(16) -0.0039(13) 0.0006(14) -0.0048(14)
C16 0.0306(17) 0.0186(16) 0.0224(16) -0.0030(13) 0.0012(14) -0.0059(13)
C17 0.042(2) 0.065(3) 0.035(2) -0.012(2) -0.0137(18) 0.002(2)
C18 0.071(3) 0.042(2) 0.029(2) -0.0005(17) 0.0180(19) -0.018(2)
C19 0.0219(16) 0.0243(16) 0.0217(17) 0.0092(13) -0.0038(13) -0.0024(13)
C20 0.0208(16) 0.0183(15) 0.0260(17) -0.0035(13) -0.0018(13) 0.0006(13)
C21 0.0400(19) 0.0149(15) 0.0139(15) 0.0018(12) -0.0013(13) -0.0045(13)
C22 0.0372(18) 0.0148(15) 0.0203(16) 0.0032(12) -0.0026(14) -0.0012(13)
C23 0.0255(17) 0.0129(14) 0.0209(15) -0.0002(12) 0.0038(13) 0.0015(12)
C24 0.0306(17) 0.0152(15) 0.0220(16) -0.0026(12) -0.0023(13) -0.0008(13)
C25 0.0328(18) 0.0147(14) 0.0149(15) -0.0002(12) -0.0010(13) 0.0008(13)
C26 0.0195(16) 0.0139(15) 0.041(2) -0.0038(14) 0.0059(14) -0.0044(12)
C27 0.0190(16) 0.0153(15) 0.044(2) -0.0019(14) -0.0005(14) 0.0028(12)
C28 0.0229(16) 0.0126(14) 0.0183(15) -0.0001(11) 0.0025(12) 0.0015(12)
C29 0.0198(16) 0.0148(15) 0.0392(19) 0.0015(14) 0.0047(14) -0.0020(12)
C30 0.0162(15) 0.0168(15) 0.0350(18) 0.0001(13) 0.0024(13) 0.0043(12)
C31 0.0292(17) 0.0113(14) 0.0255(16) 0.0005(12) 0.0029(14) 0.0026(13)
C32 0.0287(17) 0.0126(15) 0.0265(17) 0.0020(12) 0.0041(14) 0.0031(13)
C33 0.0274(17) 0.0219(15) 0.0153(15) 0.0031(12) 0.0046(13) 0.0065(13)
C34 0.0269(17) 0.0266(17) 0.0188(16) 0.0016(13) 0.0080(13) 0.0098(14)
C35 0.0235(15) 0.0206(15) 0.0132(14) -0.0010(12) 0.0060(12) -0.0020(12)
C36 0.0281(17) 0.0273(17) 0.0127(15) 0.0057(12) 0.0035(13) 0.0058(13)
C37 0.0222(16) 0.0231(16) 0.0155(15) 0.0001(12) 0.0055(12) 0.0054(12)
C38 0.0286(17) 0.0172(15) 0.0122(14) 0.0006(12) 0.0024(12) 0.0051(13)
C39 0.0226(16) 0.0256(16) 0.0171(15) -0.0022(13) 0.0034(12) 0.0055(13)
C40 0.0223(15) 0.0209(15) 0.0140(14) -0.0015(12) 0.0049(12) -0.0023(13)
C41 0.0261(16) 0.0256(17) 0.0125(14) 0.0043(12) 0.0035(12) 0.0065(13)
C42 0.0259(16) 0.0219(16) 0.0151(15) 0.0017(12) 0.0071(12) 0.0050(13)
C43 0.0241(16) 0.0267(16) 0.0190(16) -0.0002(13) 0.0088(13) 0.0005(13)
C44 0.0251(16) 0.0303(17) 0.0176(15) -0.0021(13) 0.0095(13) 0.0042(14)
C45 0.081(4) 0.050(3) 0.062(3) 0.001(2) -0.003(3) 0.001(2)

loop_
_atom_type_symbol
_atom_type_description
_atom_type_scat_dispersion_real
_atom_type_scat_dispersion_imag
_atom_type_scat_source
C C 0.0033 0.0016 'International Tables Vol C Tables 4.2.6.8 and 6.1.1.4'
H H 0.0000 0.0000 'International Tables Vol C Tables 4.2.6.8 and 6.1.1.4'
N N 0.0061 0.0033 'International Tables Vol C Tables 4.2.6.8 and 6.1.1.4'
O O 0.0106 0.0060 'International Tables Vol C Tables 4.2.6.8 and 6.1.1.4'
S S 0.1246 0.1234 'International Tables Vol C Tables 4.2.6.8 and 6.1.1.4'
Cu Cu 0.3201 1.2651 'International Tables Vol C Tables 4.2.6.8 and 6.1.1.4'

loop_
_geom_angle_atom_site_label_1
_geom_angle_atom_site_label_2
_geom_angle_atom_site_label_3
_geom_angle
_geom_angle_site_symmetry_1
_geom_angle_site_symmetry_3
_geom_angle_publ_flag
N2 Cu1 N1 175.65(10) 2_556 . ?
N2 Cu1 N3 90.20(9) 2_556 . ?
N1 Cu1 N3 90.93(9) . . ?
N2 Cu1 N4 87.91(9) 2_556 4_576 ?
N1 Cu1 N4 90.96(9) . 4_576 ?
N3 Cu1 N4 178.11(9) . 4_576 ?
N2 Cu1 O10 94.54(9) 2_556 . ?
N1 Cu1 O10 89.66(10) . . ?
N3 Cu1 O10 90.12(9) . . ?
N4 Cu1 O10 89.87(9) 4_576 . ?
C1 S1 C3 94.25(17) . . ?
C2 S2 C3 94.56(17) . . ?
C5 S3 C4 94.6(2) . . ?
C4 S4 C6 94.9(2) . . ?
C5 S5 C7 99.5(3) . . ?
C6 S6 C8 102.8(3) . . ?
C11 S7 C13 95.53(14) . . ?
C12 S8 C13 95.21(15) . . ?
C15 S9 C14 95.42(15) . . ?
C16 S10 C14 95.11(15) . . ?
C15 S11 C17 99.90(17) . . ?
C16 S12 C18 102.47(16) . . ?
C9 O2 H2 113(3) . . ?
C10 O3 H2 112(2) . . ?
C19 O6 H6 110(2) . . ?
C20 O7 H6 113(2) . . ?
H9A O9 H9B 99(4) . . ?
Cu1 O10 H10A 127(3) . . ?
Cu1 O10 H10B 125(3) . . ?
H10A O10 H10B 105(4) . . ?
H11A O11 H11B 100(4) . . ?
C45 O12 H12 109.5 . . ?
C25 N1 C21 117.1(2) . . ?
C25 N1 Cu1 121.60(19) . . ?
C21 N1 Cu1 121.2(2) . . ?
C30 N2 C26 117.3(2) . . ?
C30 N2 Cu1 120.25(19) . 2_546 ?
C26 N2 Cu1 122.41(19) . 2_546 ?
C33 N3 C37 117.8(2) . . ?
C33 N3 Cu1 121.42(19) . . ?
C37 N3 Cu1 120.78(19) . . ?
C38 N4 C42 117.2(2) . . ?
C38 N4 Cu1 123.52(19) . 4_675 ?
C42 N4 Cu1 119.28(19) . 4_675 ?
C2 C1 C9 130.5(3) . . ?
C2 C1 S1 117.6(3) . . ?
C9 C1 S1 111.9(2) . . ?
C1 C2 C10 130.5(3) . . ?
C1 C2 S2 117.2(3) . . ?
C10 C2 S2 112.3(2) . . ?
C4 C3 S1 123.1(3) . . ?
C4 C3 S2 122.3(3) . . ?
S1 C3 S2 114.6(2) . . ?
C3 C4 S4 121.7(3) . . ?
C3 C4 S3 123.7(3) . . ?
S4 C4 S3 114.6(2) . . ?
C6 C5 S3 118.0(3) . . ?
C6 C5 S5 124.1(4) . . ?
S3 C5 S5 117.4(3) . . ?
C5 C6 S6 124.2(4) . . ?
C5 C6 S4 117.0(4) . . ?
S6 C6 S4 118.4(3) . . ?
S5 C7 H7A 109.5 . . ?
S5 C7 H7B 109.5 . . ?
H7A C7 H7B 109.5 . . ?
S5 C7 H7C 109.5 . . ?
H7A C7 H7C 109.5 . . ?
H7B C7 H7C 109.5 . . ?
S6 C8 H8A 109.5 . . ?
S6 C8 H8B 109.5 . . ?
H8A C8 H8B 109.5 . . ?
S6 C8 H8C 109.5 . . ?
H8A C8 H8C 109.5 . . ?
H8B C8 H8C 109.5 . . ?
O1 C9 O2 124.2(3) . . ?
O1 C9 C1 116.8(3) . . ?
O2 C9 C1 118.9(3) . . ?
O4 C10 O3 125.0(3) . . ?
O4 C10 C2 116.1(3) . . ?
O3 C10 C2 118.9(3) . . ?
C12 C11 C19 131.5(3) . . ?
C12 C11 S7 117.2(2) . . ?
C19 C11 S7 111.3(2) . . ?
C11 C12 C20 129.7(3) . . ?
C11 C12 S8 117.7(2) . . ?
C20 C12 S8 112.7(2) . . ?
C14 C13 S7 120.9(2) . . ?
C14 C13 S8 124.8(2) . . ?
S7 C13 S8 114.33(18) . . ?
C13 C14 S9 122.0(2) . . ?
C13 C14 S10 123.4(2) . . ?
S9 C14 S10 114.58(18) . . ?
C16 C15 S11 125.1(2) . . ?
C16 C15 S9 117.4(2) . . ?
S11 C15 S9 117.43(18) . . ?
C15 C16 S12 121.7(2) . . ?
C15 C16 S10 117.5(2) . . ?
S12 C16 S10 120.71(18) . . ?
S11 C17 H17A 109.5 . . ?
S11 C17 H17B 109.5 . . ?
H17A C17 H17B 109.5 . . ?
S11 C17 H17C 109.5 . . ?
H17A C17 H17C 109.5 . . ?
H17B C17 H17C 109.5 . . ?
S12 C18 H18A 109.5 . . ?
S12 C18 H18B 109.5 . . ?
H18A C18 H18B 109.5 . . ?
S12 C18 H18C 109.5 . . ?
H18A C18 H18C 109.5 . . ?
H18B C18 H18C 109.5 . . ?
O5 C19 O6 123.4(3) . . ?
O5 C19 C11 117.2(3) . . ?
O6 C19 C11 119.4(3) . . ?
O8 C20 O7 123.3(3) . . ?
O8 C20 C12 118.1(3) . . ?
O7 C20 C12 118.5(3) . . ?
N1 C21 C22 122.8(3) . . ?
N1 C21 H21 118.6 . . ?
C22 C21 H21 118.6 . . ?
C21 C22 C23 119.8(3) . . ?
C21 C22 H22 120.1 . . ?
C23 C22 H22 120.1 . . ?
C22 C23 C24 117.7(3) . . ?
C22 C23 C31 120.1(3) . . ?
C24 C23 C31 122.3(3) . . ?
C25 C24 C23 119.4(3) . . ?
C25 C24 H24 120.3 . . ?
C23 C24 H24 120.3 . . ?
N1 C25 C24 123.2(3) . . ?
N1 C25 H25 118.4 . . ?
C24 C25 H25 118.4 . . ?
N2 C26 C27 122.5(3) . . ?
N2 C26 H26 118.7 . . ?
C27 C26 H26 118.7 . . ?
C26 C27 C28 120.4(3) . . ?
C26 C27 H27 119.8 . . ?
C28 C27 H27 119.8 . . ?
C27 C28 C29 116.6(3) . . ?
C27 C28 C32 122.2(3) . . ?
C29 C28 C32 121.2(3) . . ?
C30 C29 C28 119.9(3) . . ?
C30 C29 H29 120.0 . . ?
C28 C29 H29 120.0 . . ?
N2 C30 C29 123.3(3) . . ?
N2 C30 H30 118.4 . . ?
C29 C30 H30 118.4 . . ?
C32 C31 C23 125.2(3) . . ?
C32 C31 H31 117.4 . . ?
C23 C31 H31 117.4 . . ?
C31 C32 C28 123.5(3) . . ?
C31 C32 H32 118.3 . . ?
C28 C32 H32 118.3 . . ?
N3 C33 C34 122.2(3) . . ?
N3 C33 H33 118.9 . . ?
C34 C33 H33 118.9 . . ?
C33 C34 C35 120.3(3) . . ?
C33 C34 H34 119.8 . . ?
C35 C34 H34 119.8 . . ?
C36 C35 C34 116.8(3) . . ?
C36 C35 C43 123.2(3) . . ?
C34 C35 C43 120.0(3) . . ?
C37 C36 C35 119.9(3) . . ?
C37 C36 H36 120.1 . . ?
C35 C36 H36 120.1 . . ?
N3 C37 C36 122.9(3) . . ?
N3 C37 H37 118.6 . . ?
C36 C37 H37 118.6 . . ?
N4 C38 C39 122.8(3) . . ?
N4 C38 H38 118.6 . . ?
C39 C38 H38 118.6 . . ?
C38 C39 C40 120.2(3) . . ?
C38 C39 H39 119.9 . . ?
C40 C39 H39 119.9 . . ?
C39 C40 C41 116.5(3) . . ?
C39 C40 C44 120.3(3) . . ?
C41 C40 C44 123.2(3) . . ?
C42 C41 C40 119.9(3) . . ?
C42 C41 H41 120.1 . . ?
C40 C41 H41 120.1 . . ?
N4 C42 C41 123.4(3) . . ?
N4 C42 H42 118.3 . . ?
C41 C42 H42 118.3 . . ?
C44 C43 C35 125.4(3) . . ?
C44 C43 H43 117.3 . . ?
C35 C43 H43 117.3 . . ?
C43 C44 C40 125.6(3) . . ?
C43 C44 H44 117.2 . . ?
C40 C44 H44 117.2 . . ?
O12 C45 H45A 109.5 . . ?
O12 C45 H45B 109.5 . . ?
H45A C45 H45B 109.5 . . ?
O12 C45 H45C 109.5 . . ?
H45A C45 H45C 109.5 . . ?
H45B C45 H45C 109.5 . . ?

loop_
_geom_bond_atom_site_label_1
_geom_bond_atom_site_label_2
_geom_bond_distance
_geom_bond_site_symmetry_2
_geom_bond_publ_flag
Cu1 N2 2.020(2) 2_556 ?
Cu1 N1 2.021(2) . ?
Cu1 N3 2.026(2) . ?
Cu1 N4 2.037(2) 4_576 ?
Cu1 O10 2.410(3) . ?
S1 C1 1.744(3) . ?
S1 C3 1.751(4) . ?
S2 C2 1.739(3) . ?
S2 C3 1.755(4) . ?
S3 C5 1.755(5) . ?
S3 C4 1.759(4) . ?
S4 C4 1.752(5) . ?
S4 C6 1.763(5) . ?
S5 C5 1.766(5) . ?
S5 C7 1.748(7) . ?
S6 C6 1.742(5) . ?
S6 C8 1.742(7) . ?
S7 C11 1.745(3) . ?
S7 C13 1.759(3) . ?
S8 C12 1.748(3) . ?
S8 C13 1.760(3) . ?
S9 C15 1.750(3) . ?
S9 C14 1.757(3) . ?
S10 C16 1.754(3) . ?
S10 C14 1.763(3) . ?
S11 C15 1.747(3) . ?
S11 C17 1.805(4) . ?
S12 C16 1.746(3) . ?
S12 C18 1.787(4) . ?
O1 C9 1.227(4) . ?
O2 C9 1.271(4) . ?
O2 H2 1.10(6) . ?
O3 C10 1.268(4) . ?
O3 H2 1.31(6) . ?
O4 C10 1.229(4) . ?
O5 C19 1.233(4) . ?
O6 C19 1.282(4) . ?
O6 H6 1.20(5) . ?
O7 C20 1.275(4) . ?
O7 H6 1.24(5) . ?
O8 C20 1.231(4) . ?
O9 H9A 0.75(4) . ?
O9 H9B 0.83(4) . ?
O10 H10A 0.75(4) . ?
O10 H10B 0.79(4) . ?
O11 H11A 0.78(4) . ?
O11 H11B 0.78(4) . ?
O12 C45 1.436(5) . ?
O12 H12 0.8400 . ?
N1 C25 1.343(4) . ?
N1 C21 1.351(4) . ?
N2 C30 1.336(4) . ?
N2 C26 1.338(4) . ?
N3 C33 1.343(4) . ?
N3 C37 1.345(4) . ?
N4 C38 1.344(4) . ?
N4 C42 1.347(4) . ?
C1 C2 1.349(4) . ?
C1 C9 1.497(5) . ?
C2 C10 1.505(5) . ?
C3 C4 1.344(5) . ?
C5 C6 1.330(7) . ?
C7 H7A 0.9800 . ?
C7 H7B 0.9800 . ?
C7 H7C 0.9800 . ?
C8 H8A 0.9800 . ?
C8 H8B 0.9800 . ?
C8 H8C 0.9800 . ?
C11 C12 1.348(4) . ?
C11 C19 1.496(4) . ?
C12 C20 1.505(4) . ?
C13 C14 1.336(4) . ?
C15 C16 1.347(4) . ?
C17 H17A 0.9800 . ?
C17 H17B 0.9800 . ?
C17 H17C 0.9800 . ?
C18 H18A 0.9800 . ?
C18 H18B 0.9800 . ?
C18 H18C 0.9800 . ?
C21 C22 1.373(4) . ?
C21 H21 0.9500 . ?
C22 C23 1.384(4) . ?
C22 H22 0.9500 . ?
C23 C24 1.387(4) . ?
C23 C31 1.472(4) . ?
C24 C25 1.376(4) . ?
C24 H24 0.9500 . ?
C25 H25 0.9500 . ?
C26 C27 1.379(4) . ?
C26 H26 0.9500 . ?
C27 C28 1.384(4) . ?
C27 H27 0.9500 . ?
C28 C29 1.388(4) . ?
C28 C32 1.467(4) . ?
C29 C30 1.372(4) . ?
C29 H29 0.9500 . ?
C30 H30 0.9500 . ?
C31 C32 1.324(4) . ?
C31 H31 0.9500 . ?
C32 H32 0.9500 . ?
C33 C34 1.376(4) . ?
C33 H33 0.9500 . ?
C34 C35 1.393(4) . ?
C34 H34 0.9500 . ?
C35 C36 1.389(4) . ?
C35 C43 1.468(4) . ?
C36 C37 1.374(4) . ?
C36 H36 0.9500 . ?
C37 H37 0.9500 . ?
C38 C39 1.378(4) . ?
C38 H38 0.9500 . ?
C39 C40 1.397(4) . ?
C39 H39 0.9500 . ?
C40 C41 1.398(4) . ?
C40 C44 1.465(4) . ?
C41 C42 1.371(4) . ?
C41 H41 0.9500 . ?
C42 H42 0.9500 . ?
C43 C44 1.325(4) . ?
C43 H43 0.9500 . ?
C44 H44 0.9500 . ?
C45 H45A 0.9800 . ?
C45 H45B 0.9800 . ?
C45 H45C 0.9800 . ?

loop_
_geom_torsion_atom_site_label_1
_geom_torsion_atom_site_label_2
_geom_torsion_atom_site_label_3
_geom_torsion_atom_site_label_4
_geom_torsion
_geom_torsion_site_symmetry_1
_geom_torsion_site_symmetry_2
_geom_torsion_site_symmetry_3
_geom_torsion_site_symmetry_4
_geom_torsion_publ_flag
C3 S1 C1 C2 8.6(3) . . . . ?
C3 S1 C1 C9 -172.9(3) . . . . ?
C9 C1 C2 C10 -2.1(6) . . . . ?
S1 C1 C2 C10 176.0(3) . . . . ?
C9 C1 C2 S2 -179.0(3) . . . . ?
S1 C1 C2 S2 -0.9(4) . . . . ?
C3 S2 C2 C1 -7.3(3) . . . . ?
C3 S2 C2 C10 175.2(3) . . . . ?
C1 S1 C3 C4 166.4(4) . . . . ?
C1 S1 C3 S2 -13.3(3) . . . . ?
C2 S2 C3 C4 -166.7(4) . . . . ?
C2 S2 C3 S1 13.0(3) . . . . ?
S1 C3 C4 S4 -180.0(3) . . . . ?
S2 C3 C4 S4 -0.3(7) . . . . ?
S1 C3 C4 S3 1.8(7) . . . . ?
S2 C3 C4 S3 -178.5(3) . . . . ?
C6 S4 C4 C3 172.2(5) . . . . ?
C6 S4 C4 S3 -9.4(4) . . . . ?
C5 S3 C4 C3 -172.1(5) . . . . ?
C5 S3 C4 S4 9.6(4) . . . . ?
C4 S3 C5 C6 -6.1(6) . . . . ?
C4 S3 C5 S5 -177.6(4) . . . . ?
C7 S5 C5 C6 110.1(6) . . . . ?
C7 S5 C5 S3 -79.0(5) . . . . ?
S3 C5 C6 S6 -173.1(3) . . . . ?
S5 C5 C6 S6 -2.2(9) . . . . ?
S3 C5 C6 S4 0.5(7) . . . . ?
S5 C5 C6 S4 171.4(3) . . . . ?
C8 S6 C6 C5 -165.6(6) . . . . ?
C8 S6 C6 S4 21.0(5) . . . . ?
C4 S4 C6 C5 5.4(6) . . . . ?
C4 S4 C6 S6 179.4(4) . . . . ?
C2 C1 C9 O1 177.0(3) . . . . ?
S1 C1 C9 O1 -1.2(4) . . . . ?
C2 C1 C9 O2 -4.6(6) . . . . ?
S1 C1 C9 O2 177.2(3) . . . . ?
C1 C2 C10 O4 -173.1(3) . . . . ?
S2 C2 C10 O4 3.9(4) . . . . ?
C1 C2 C10 O3 8.5(6) . . . . ?
S2 C2 C10 O3 -174.5(3) . . . . ?
C13 S7 C11 C12 -2.0(3) . . . . ?
C13 S7 C11 C19 177.2(2) . . . . ?
C19 C11 C12 C20 2.4(5) . . . . ?
S7 C11 C12 C20 -178.5(2) . . . . ?
C19 C11 C12 S8 -178.5(3) . . . . ?
S7 C11 C12 S8 0.5(3) . . . . ?
C13 S8 C12 C11 1.3(3) . . . . ?
C13 S8 C12 C20 -179.5(2) . . . . ?
C11 S7 C13 C14 -178.4(3) . . . . ?
C11 S7 C13 S8 2.8(2) . . . . ?
C12 S8 C13 C14 178.7(3) . . . . ?
C12 S8 C13 S7 -2.6(2) . . . . ?
S7 C13 C14 S9 1.1(5) . . . . ?
S8 C13 C14 S9 179.8(2) . . . . ?
S7 C13 C14 S10 -178.1(2) . . . . ?
S8 C13 C14 S10 0.5(5) . . . . ?
C15 S9 C14 C13 -179.8(3) . . . . ?
C15 S9 C14 S10 -0.5(2) . . . . ?
C16 S10 C14 C13 179.4(3) . . . . ?
C16 S10 C14 S9 0.1(2) . . . . ?
C17 S11 C15 C16 74.0(3) . . . . ?
C17 S11 C15 S9 -102.6(2) . . . . ?
C14 S9 C15 C16 0.9(3) . . . . ?
C14 S9 C15 S11 177.8(2) . . . . ?
S11 C15 C16 S12 -1.0(4) . . . . ?
S9 C15 C16 S12 175.54(18) . . . . ?
S11 C15 C16 S10 -177.64(19) . . . . ?
S9 C15 C16 S10 -1.1(4) . . . . ?
C18 S12 C16 C15 178.7(3) . . . . ?
C18 S12 C16 S10 -4.8(3) . . . . ?
C14 S10 C16 C15 0.6(3) . . . . ?
C14 S10 C16 S12 -176.1(2) . . . . ?
C12 C11 C19 O5 176.7(3) . . . . ?
S7 C11 C19 O5 -2.4(4) . . . . ?
C12 C11 C19 O6 -3.6(5) . . . . ?
S7 C11 C19 O6 177.2(2) . . . . ?
C11 C12 C20 O8 -174.6(3) . . . . ?
S8 C12 C20 O8 6.3(4) . . . . ?
C11 C12 C20 O7 6.5(5) . . . . ?
S8 C12 C20 O7 -172.6(2) . . . . ?
C25 N1 C21 C22 -0.7(5) . . . . ?
Cu1 N1 C21 C22 175.2(2) . . . . ?
N1 C21 C22 C23 -2.5(5) . . . . ?
C21 C22 C23 C24 4.1(5) . . . . ?
C21 C22 C23 C31 -176.8(3) . . . . ?
C22 C23 C24 C25 -2.5(4) . . . . ?
C31 C23 C24 C25 178.4(3) . . . . ?
C21 N1 C25 C24 2.4(4) . . . . ?
Cu1 N1 C25 C24 -173.5(2) . . . . ?
C23 C24 C25 N1 -0.8(5) . . . . ?
C30 N2 C26 C27 0.9(5) . . . . ?
Cu1 N2 C26 C27 -177.0(2) 2_546 . . . ?
N2 C26 C27 C28 -2.4(5) . . . . ?
C26 C27 C28 C29 2.0(5) . . . . ?
C26 C27 C28 C32 -178.0(3) . . . . ?
C27 C28 C29 C30 -0.3(5) . . . . ?
C32 C28 C29 C30 179.6(3) . . . . ?
C26 N2 C30 C29 0.8(5) . . . . ?
Cu1 N2 C30 C29 178.8(3) 2_546 . . . ?
C28 C29 C30 N2 -1.2(5) . . . . ?
C22 C23 C31 C32 151.3(3) . . . . ?
C24 C23 C31 C32 -29.5(5) . . . . ?
C23 C31 C32 C28 178.2(3) . . . . ?
C27 C28 C32 C31 152.5(3) . . . . ?
C29 C28 C32 C31 -27.5(5) . . . . ?
C37 N3 C33 C34 -1.7(4) . . . . ?
Cu1 N3 C33 C34 176.4(2) . . . . ?
N3 C33 C34 C35 -1.1(5) . . . . ?
C33 C34 C35 C36 3.1(5) . . . . ?
C33 C34 C35 C43 -176.9(3) . . . . ?
C34 C35 C36 C37 -2.5(5) . . . . ?
C43 C35 C36 C37 177.5(3) . . . . ?
C33 N3 C37 C36 2.4(4) . . . . ?
Cu1 N3 C37 C36 -175.7(2) . . . . ?
C35 C36 C37 N3 -0.3(5) . . . . ?
C42 N4 C38 C39 0.7(4) . . . . ?
Cu1 N4 C38 C39 179.6(2) 4_675 . . . ?
N4 C38 C39 C40 1.9(5) . . . . ?
C38 C39 C40 C41 -3.3(4) . . . . ?
C38 C39 C40 C44 176.7(3) . . . . ?
C39 C40 C41 C42 2.3(4) . . . . ?
C44 C40 C41 C42 -177.7(3) . . . . ?
C38 N4 C42 C41 -1.8(4) . . . . ?
Cu1 N4 C42 C41 179.3(2) 4_675 . . . ?
C40 C41 C42 N4 0.2(5) . . . . ?
C36 C35 C43 C44 -10.5(5) . . . . ?
C34 C35 C43 C44 169.5(3) . . . . ?
C35 C43 C44 C40 178.4(3) . . . . ?
C39 C40 C44 C43 -171.4(3) . . . . ?
C41 C40 C44 C43 8.6(5) . . . . ?
